data_7718367
loop_
_publ_author_name
'Kuo, Yu-Tsen'
'Yao, Chia-Yu'
'Liu, Yi-Hung'
'Cheng, Mu-Jeng'
'Farrell, Jeffrey M.'

_publ_section_title
;
 C-C bond-forming reactions of 2-isocyanobiphenyl&#xb7;BX<sub>3</sub>
 adducts: spontaneous construction of polycyclic heteroaromatics.
;
_journal_issue 18
_journal_name_full 'Dalton transactions (Cambridge, England : 2003)'
_journal_page_first 7189
_journal_page_last 7193
_journal_paper_doi 10.1039/d5dt00210a
_journal_volume 54
_journal_year 2025
_chemical_formula_sum 'C13 H9 B Cl3 N'
_chemical_formula_weight 296.37
_chemical_name_systematic '2-isocyanobiphenyl?boron trichloride'
_chemical_properties_physical Moisture-sensitive
_space_group_crystal_system monoclinic
_space_group_IT_number 14
_space_group_name_Hall '-P 2yn'
_space_group_name_H-M_alt 'P 1 21/n 1'
_atom_sites_solution_hydrogens geom
_audit_creation_method SHELXL-2019/3
_audit_update_record
;
2025-01-22 deposited with the CCDC.	2025-03-14 downloaded from the CCDC.
;
_cell_angle_alpha 90
_cell_angle_beta 98.038(2)
_cell_angle_gamma 90
_cell_formula_units_Z 4
_cell_length_a 9.3124(6)
_cell_length_b 9.8992(6)
_cell_length_c 14.9871(8)
_cell_measurement_reflns_used 9618
_cell_measurement_temperature 100(2)
_cell_measurement_theta_max 28.67
_cell_measurement_theta_min 2.43
_cell_volume 1368.02(14)
_computing_cell_refinement 'SAINT V8.40B (Bruker AXS LLC, 2019)'
_computing_data_collection 'Bruker APEX4'
_computing_data_reduction 'SAINT V8.40B (Bruker AXS LLC, 2019)'
_computing_molecular_graphics 'Bruker SHELXTL'
_computing_publication_material 'Bruker SHELXTL'
_computing_structure_refinement 'SHELXL-2019/2 (Sheldrick, 2019)'
_computing_structure_solution 'SHELXT 2018/2 (Sheldrick, 2018)'
_diffrn_ambient_temperature 100(2)
_diffrn_measured_fraction_theta_full 1.000
_diffrn_measured_fraction_theta_max 0.998
_diffrn_measurement_device_type 'Bruker AXS D8 VENTURE, PhotonIII_C28'
_diffrn_measurement_method '\w and \f scans'
_diffrn_radiation_type MoK\a
_diffrn_radiation_wavelength 0.71073
_diffrn_reflns_av_R_equivalents 0.0701
_diffrn_reflns_av_unetI/netI 0.0422
_diffrn_reflns_Laue_measured_fraction_full 1.000
_diffrn_reflns_Laue_measured_fraction_max 0.998
_diffrn_reflns_limit_h_max 12
_diffrn_reflns_limit_h_min -12
_diffrn_reflns_limit_k_max 13
_diffrn_reflns_limit_k_min -13
_diffrn_reflns_limit_l_max 20
_diffrn_reflns_limit_l_min -20
_diffrn_reflns_number 33092
_diffrn_reflns_point_group_measured_fraction_full 1.000
_diffrn_reflns_point_group_measured_fraction_max 0.998
_diffrn_reflns_theta_full 25.242
_diffrn_reflns_theta_max 28.738
_diffrn_reflns_theta_min 2.432
_diffrn_source 'I-mu-S microfocus sealed tube'
_exptl_absorpt_coefficient_mu 0.648
_exptl_absorpt_correction_T_max 1.0000
_exptl_absorpt_correction_T_min 0.8816
_exptl_absorpt_correction_type multi-scan
_exptl_absorpt_process_details
; 
SADABS 2016/2: Krause, L., Herbst-Irmer, R., Sheldrick, G. M., Stalke, D. (2015). 
"Comparison of silver and molybdenum microfocus X-ray sources for 
single-crystal structure determination" 
J. Appl. Cryst. 48, 3-10. 
doi:10.1107/S1600576714022985 
;
_exptl_crystal_colour colourless
_exptl_crystal_density_diffrn 1.439
_exptl_crystal_description plate
_exptl_crystal_F_000 600
_exptl_crystal_size_max 0.200
_exptl_crystal_size_mid 0.100
_exptl_crystal_size_min 0.020
_refine_diff_density_max 0.385
_refine_diff_density_min -0.315
_refine_diff_density_rms 0.068
_refine_ls_extinction_method none
_refine_ls_goodness_of_fit_ref 1.031
_refine_ls_hydrogen_treatment constr
_refine_ls_matrix_type full
_refine_ls_number_parameters 163
_refine_ls_number_reflns 3550
_refine_ls_number_restraints 0
_refine_ls_restrained_S_all 1.031
_refine_ls_R_factor_all 0.0371
_refine_ls_R_factor_gt 0.0317
_refine_ls_shift/su_max 0.001
_refine_ls_shift/su_mean 0.000
_refine_ls_structure_factor_coef Fsqd
_refine_ls_weighting_details 'w=1/[\s^2^(Fo^2^)+(0.0450P)^2^+0.5723P] where P=(Fo^2^+2Fc^2^)/3'
_refine_ls_weighting_scheme calc
_refine_ls_wR_factor_gt 0.0863
_refine_ls_wR_factor_ref 0.0917
_reflns_Friedel_coverage 0.000
_reflns_number_gt 3099
_reflns_number_total 3550
_reflns_threshold_expression 'I > 2\s(I)'
_cod_data_source_file d5dt00210a2.cif
_cod_data_source_block ic22223
_cod_depositor_comments
;
The following automatic conversions were performed:

data item '_exptl_absorpt_correction_type' value 'Multi-Scan' was
changed to 'multi-scan' in accordance with the
/home/data/users/saulius/crontab/automatic-downloads/rss-feeds/RSC/lib/dictionaries/cif_core.dic
dictionary named 'cif_core.dic' version 2.4.2 last updated on
2011-04-26.

Automatic conversion script
Id: cif_fix_values 8170 2020-07-09 18:12:32Z antanas 

 Adding full bibliography for 7718366--7718372.cif.
;
_cod_original_sg_symbol_H-M 'P 21/n'
_cod_database_code 7718367
_shelx_shelxl_version_number 2019/3
_shelx_space_group_comment
; 
The symmetry employed for this shelxl refinement is uniquely defined 
by the following loop, which should always be used as a source of 
symmetry information in preference to the above space-group names. 
They are only intended as comments. 
;
_shelx_estimated_absorpt_t_min 0.881
_shelx_estimated_absorpt_t_max 0.987

loop_
_space_group_symop_operation_xyz
'x, y, z'
'-x+1/2, y+1/2, -z+1/2'
'-x, -y, -z'
'x-1/2, -y-1/2, z-1/2'

loop_
_atom_site_label
_atom_site_type_symbol
_atom_site_fract_x
_atom_site_fract_y
_atom_site_fract_z
_atom_site_U_iso_or_equiv
_atom_site_adp_type
_atom_site_occupancy
_atom_site_site_symmetry_order
_atom_site_calc_flag
_atom_site_refinement_flags_posn
_atom_site_refinement_flags_adp
_atom_site_refinement_flags_occupancy
_atom_site_disorder_assembly
_atom_site_disorder_group
Cl1 Cl 0.63111(4) 0.52630(4) 0.36607(2) 0.02228(10) Uani 1 1 d . . . . .
Cl2 Cl 0.42134(5) 0.34935(4) 0.24212(2) 0.02678(11) Uani 1 1 d . . . . .
Cl3 Cl 0.30582(4) 0.55856(4) 0.36278(2) 0.02211(10) Uani 1 1 d . . . . .
N1 N 0.44579(13) 0.24945(12) 0.48095(8) 0.0183(2) Uani 1 1 d . . . . .
B1 B 0.45437(18) 0.44179(16) 0.34942(11) 0.0192(3) Uani 1 1 d . . . . .
C1 C 0.41722(16) 0.15331(13) 0.54455(9) 0.0181(3) Uani 1 1 d . . . . .
C2 C 0.53271(16) 0.10075(14) 0.60315(9) 0.0201(3) Uani 1 1 d . . . . .
H2 H 0.629602 0.127438 0.599192 0.024 Uiso 1 1 calc R U . . .
C3 C 0.50248(17) 0.00827(15) 0.66753(10) 0.0226(3) Uani 1 1 d . . . . .
H3 H 0.579164 -0.029179 0.708539 0.027 Uiso 1 1 calc R U . . .
C4 C 0.35988(18) -0.02958(15) 0.67200(10) 0.0252(3) Uani 1 1 d . . . . .
H4 H 0.339995 -0.093926 0.715674 0.030 Uiso 1 1 calc R U . . .
C5 C 0.24606(17) 0.02550(15) 0.61340(10) 0.0238(3) Uani 1 1 d . . . . .
H5 H 0.149314 -0.000754 0.618205 0.029 Uiso 1 1 calc R U . . .
C6 C 0.27173(16) 0.11876(14) 0.54763(9) 0.0194(3) Uani 1 1 d . . . . .
C7 C 0.15159(15) 0.18053(14) 0.48566(9) 0.0193(3) Uani 1 1 d . . . . .
C8 C 0.04326(18) 0.25245(17) 0.52029(10) 0.0278(3) Uani 1 1 d . . . . .
H8 H 0.045457 0.260001 0.583659 0.033 Uiso 1 1 calc R U . . .
C9 C -0.06795(18) 0.31320(19) 0.46269(11) 0.0306(4) Uani 1 1 d . . . . .
H9 H -0.141177 0.362582 0.486732 0.037 Uiso 1 1 calc R U . . .
C10 C -0.07221(17) 0.30185(16) 0.37018(11) 0.0260(3) Uani 1 1 d . . . . .
H10 H -0.148252 0.343522 0.330844 0.031 Uiso 1 1 calc R U . . .
C11 C 0.03472(16) 0.22952(15) 0.33503(10) 0.0224(3) Uani 1 1 d . . . . .
H11 H 0.031797 0.221660 0.271626 0.027 Uiso 1 1 calc R U . . .
C12 C 0.14560(16) 0.16888(14) 0.39237(10) 0.0205(3) Uani 1 1 d . . . . .
H12 H 0.218151 0.118949 0.368050 0.025 Uiso 1 1 calc R U . . .
C13 C 0.45408(15) 0.32990(14) 0.42767(9) 0.0187(3) Uani 1 1 d . . . . .

loop_
_atom_site_aniso_label
_atom_site_aniso_U_11
_atom_site_aniso_U_22
_atom_site_aniso_U_33
_atom_site_aniso_U_23
_atom_site_aniso_U_13
_atom_site_aniso_U_12
Cl1 0.01965(17) 0.02208(18) 0.02562(18) 0.00105(12) 0.00501(13) 0.00040(12)
Cl2 0.0412(2) 0.02214(18) 0.01671(17) -0.00298(12) 0.00298(14) -0.00023(14)
Cl3 0.02024(17) 0.02247(18) 0.02335(18) -0.00014(12) 0.00212(13) 0.00317(12)
N1 0.0209(6) 0.0172(5) 0.0165(5) -0.0020(4) 0.0017(4) -0.0004(4)
B1 0.0221(7) 0.0179(7) 0.0177(7) 0.0001(5) 0.0027(6) 0.0000(5)
C1 0.0255(7) 0.0144(6) 0.0144(6) -0.0001(5) 0.0026(5) 0.0007(5)
C2 0.0251(7) 0.0182(6) 0.0166(6) -0.0032(5) 0.0013(5) 0.0020(5)
C3 0.0303(8) 0.0208(7) 0.0162(6) 0.0006(5) 0.0010(5) 0.0056(6)
C4 0.0343(8) 0.0229(7) 0.0193(7) 0.0062(5) 0.0072(6) 0.0052(6)
C5 0.0252(7) 0.0237(7) 0.0234(7) 0.0049(6) 0.0062(6) 0.0016(6)
C6 0.0237(7) 0.0177(6) 0.0168(6) -0.0005(5) 0.0026(5) 0.0026(5)
C7 0.0206(7) 0.0184(6) 0.0192(6) 0.0022(5) 0.0037(5) 0.0018(5)
C8 0.0306(8) 0.0349(8) 0.0193(7) 0.0039(6) 0.0090(6) 0.0085(6)
C9 0.0286(8) 0.0391(9) 0.0253(8) 0.0038(7) 0.0079(6) 0.0137(7)
C10 0.0249(7) 0.0275(7) 0.0252(7) 0.0053(6) 0.0027(6) 0.0066(6)
C11 0.0251(7) 0.0236(7) 0.0183(6) 0.0001(5) 0.0023(5) 0.0000(5)
C12 0.0207(6) 0.0209(7) 0.0199(7) -0.0022(5) 0.0035(5) 0.0022(5)
C13 0.0197(6) 0.0185(6) 0.0177(6) -0.0029(5) 0.0023(5) 0.0005(5)

loop_
_atom_type_symbol
_atom_type_description
_atom_type_scat_dispersion_real
_atom_type_scat_dispersion_imag
_atom_type_scat_source
C C 0.0033 0.0016 'International Tables Vol C Tables 4.2.6.8 and 6.1.1.4'
H H 0.0000 0.0000 'International Tables Vol C Tables 4.2.6.8 and 6.1.1.4'
B B 0.0013 0.0007 'International Tables Vol C Tables 4.2.6.8 and 6.1.1.4'
N N 0.0061 0.0033 'International Tables Vol C Tables 4.2.6.8 and 6.1.1.4'
Cl Cl 0.1484 0.1585 'International Tables Vol C Tables 4.2.6.8 and 6.1.1.4'

loop_
_geom_angle_atom_site_label_1
_geom_angle_atom_site_label_2
_geom_angle_atom_site_label_3
_geom_angle
_geom_angle_site_symmetry_1
_geom_angle_site_symmetry_3
_geom_angle_publ_flag
C13 N1 C1 172.96(14) . . ?
C13 B1 Cl1 107.90(10) . . ?
C13 B1 Cl3 105.97(10) . . ?
Cl1 B1 Cl3 111.97(8) . . ?
C13 B1 Cl2 106.08(10) . . ?
Cl1 B1 Cl2 112.56(8) . . ?
Cl3 B1 Cl2 111.87(9) . . ?
C2 C1 N1 118.74(13) . . ?
C2 C1 C6 123.53(13) . . ?
N1 C1 C6 117.68(12) . . ?
C3 C2 C1 118.16(14) . . ?
C2 C3 C4 119.96(14) . . ?
C5 C4 C3 120.87(14) . . ?
C4 C5 C6 121.00(14) . . ?
C5 C6 C1 116.47(13) . . ?
C5 C6 C7 121.78(13) . . ?
C1 C6 C7 121.73(13) . . ?
C8 C7 C12 119.06(13) . . ?
C8 C7 C6 119.99(13) . . ?
C12 C7 C6 120.95(13) . . ?
C9 C8 C7 120.37(14) . . ?
C10 C9 C8 120.07(14) . . ?
C9 C10 C11 119.97(14) . . ?
C12 C11 C10 120.01(14) . . ?
C11 C12 C7 120.51(13) . . ?
N1 C13 B1 176.06(15) . . ?

loop_
_geom_bond_atom_site_label_1
_geom_bond_atom_site_label_2
_geom_bond_distance
_geom_bond_site_symmetry_2
_geom_bond_publ_flag
Cl1 B1 1.8320(17) . ?
Cl2 B1 1.8384(16) . ?
Cl3 B1 1.8350(16) . ?
N1 C13 1.1380(18) . ?
N1 C1 1.3985(18) . ?
B1 C13 1.613(2) . ?
C1 C2 1.3909(19) . ?
C1 C6 1.404(2) . ?
C2 C3 1.387(2) . ?
C3 C4 1.390(2) . ?
C4 C5 1.390(2) . ?
C5 C6 1.395(2) . ?
C6 C7 1.4824(19) . ?
C7 C8 1.393(2) . ?
C7 C12 1.3963(19) . ?
C8 C9 1.389(2) . ?
C9 C10 1.386(2) . ?
C10 C11 1.389(2) . ?
C11 C12 1.384(2) . ?
